data_4308960
loop_
_publ_author_name
'Hao-Ling Sun'
'Zhe-Ming Wang'
'Song Gao'

_publ_section_title
;
Synthesis, Crystal Structures, and Magnetism of Cobalt Coordination
Polymers Based on Dicyanamide and Pyrazine-dioxide Derivatives
;
_journal_name_full 'Inorganic Chemistry'
_journal_page_first 2169
_journal_page_last 2176
_journal_paper_doi 10.1021/ic048342j
_journal_volume 44
_journal_year 2005
_chemical_formula_sum 'C20 H28 Co N10 O6'
_chemical_formula_weight 563.45
_chemical_name_systematic
; 
 ? 
;
_space_group_IT_number 14
_symmetry_cell_setting monoclinic
_symmetry_space_group_name_Hall '-P 2ybc'
_symmetry_space_group_name_H-M 'P 1 21/c 1'
_atom_sites_solution_hydrogens geom
_atom_sites_solution_primary direct
_atom_sites_solution_secondary difmap
_audit_creation_method SHELXL-97
_cell_angle_alpha 90.00
_cell_angle_beta 98.9670(10)
_cell_angle_gamma 90.00
_cell_formula_units_Z 2
_cell_length_a 9.4739(3)
_cell_length_b 11.3876(3)
_cell_length_c 12.1778(3)
_cell_measurement_reflns_used 12555
_cell_measurement_temperature 293(2)
_cell_measurement_theta_max 27.485
_cell_measurement_theta_min 3.395
_cell_volume 1297.74(6)
_computing_cell_refinement 'HKL Scalepack (Otwinowski & Minor, 1997)'
_computing_data_collection 'KappaCCD (Nonius B. V., 1998)'
_computing_data_reduction 'HKL Denzo (Otwinowski & Minor, 1997) & maXus (Mackay et al., 1998)'
_computing_molecular_graphics 'Bruker SHELXTL V5.1 (Sheldrick, 1998)'
_computing_publication_material 'SHELXL-97 (Sheldrick, 1997)'
_computing_structure_refinement 'SHELXL-97 (Sheldrick, 1997)'
_computing_structure_solution 'SHELXS-97 (Sheldrick, 1997)'
_diffrn_ambient_temperature 293(2)
_diffrn_detector_area_resol_mean 0.76
_diffrn_measured_fraction_theta_full 0.977
_diffrn_measured_fraction_theta_max 0.977
_diffrn_measurement_device_type 'NONIUS KappaCCD'
_diffrn_measurement_method CCD
_diffrn_radiation_monochromator graphite
_diffrn_radiation_source 'fine-focus sealed tube'
_diffrn_radiation_type MoK\a
_diffrn_radiation_wavelength 0.71073
_diffrn_reflns_av_R_equivalents 0.0721
_diffrn_reflns_av_sigmaI/netI 0.0474
_diffrn_reflns_limit_h_max 11
_diffrn_reflns_limit_h_min -11
_diffrn_reflns_limit_k_max 14
_diffrn_reflns_limit_k_min -14
_diffrn_reflns_limit_l_max 15
_diffrn_reflns_limit_l_min -15
_diffrn_reflns_number 22645
_diffrn_reflns_theta_full 27.46
_diffrn_reflns_theta_max 27.46
_diffrn_reflns_theta_min 3.46
_exptl_absorpt_coefficient_mu 0.716
_exptl_absorpt_correction_T_max 0.932
_exptl_absorpt_correction_T_min 0.910
_exptl_absorpt_correction_type empirical
_exptl_absorpt_process_details '(Blessing, 1995, 1997)'
_exptl_crystal_colour 'deep red'
_exptl_crystal_density_diffrn 1.442
_exptl_crystal_density_method 'not measured'
_exptl_crystal_description block
_exptl_crystal_F_000 586
_exptl_crystal_size_max 0.10
_exptl_crystal_size_mid 0.10
_exptl_crystal_size_min 0.10
_refine_diff_density_max 0.457
_refine_diff_density_min -0.359
_refine_diff_density_rms 0.073
_refine_ls_extinction_method none
_refine_ls_goodness_of_fit_ref 1.023
_refine_ls_hydrogen_treatment mixed
_refine_ls_matrix_type full
_refine_ls_number_parameters 176
_refine_ls_number_reflns 2901
_refine_ls_number_restraints 3
_refine_ls_restrained_S_all 1.022
_refine_ls_R_factor_all 0.0785
_refine_ls_R_factor_gt 0.0481
_refine_ls_shift/su_max 0.000
_refine_ls_shift/su_mean 0.000
_refine_ls_structure_factor_coef Fsqd
_refine_ls_weighting_details 'calc w=1/[\s^2^(Fo^2^)+(0.0751P)^2^+0.6588P] where P=(Fo^2^+2Fc^2^)/3'
_refine_ls_weighting_scheme calc
_refine_ls_wR_factor_gt 0.1266
_refine_ls_wR_factor_ref 0.1410
_reflns_number_gt 2034
_reflns_number_total 2901
_reflns_threshold_expression >2sigma(I)
_cod_data_source_file ic048342jsi20050112_101457_3.cif
_cod_data_source_block compound3
_cod_database_code 4308960

loop_
_symmetry_equiv_pos_as_xyz
'x, y, z'
'-x, y+1/2, -z+1/2'
'-x, -y, -z'
'x, -y-1/2, z-1/2'

loop_
_atom_site_label
_atom_site_type_symbol
_atom_site_fract_x
_atom_site_fract_y
_atom_site_fract_z
_atom_site_U_iso_or_equiv
_atom_site_adp_type
_atom_site_occupancy
_atom_site_symmetry_multiplicity
_atom_site_calc_flag
_atom_site_refinement_flags
_atom_site_disorder_assembly
_atom_site_disorder_group
Co1 Co 0.5000 0.0000 0.5000 0.03539(19) Uani 1 2 d S . .
C2 C 0.9035(4) 0.4928(3) 0.8075(3) 0.0692(10) Uani 1 1 d . . .
H2A H 0.9800 0.4426 0.8403 0.104 Uiso 1 1 calc R . .
H2B H 0.8200 0.4464 0.7829 0.104 Uiso 1 1 calc R . .
H2C H 0.8826 0.5489 0.8616 0.104 Uiso 1 1 calc R . .
C6 C 1.0926(5) 0.7316(4) 0.4435(4) 0.0774(12) Uani 1 1 d . . .
H6A H 1.0150 0.7798 0.4092 0.116 Uiso 1 1 calc R . .
H6B H 1.1180 0.6766 0.3900 0.116 Uiso 1 1 calc R . .
H6C H 1.1735 0.7802 0.4701 0.116 Uiso 1 1 calc R . .
O3 O 0.2800(2) 0.0314(2) 0.45926(18) 0.0495(5) Uani 1 1 d D . .
C1 C 0.9468(3) 0.5559(3) 0.7109(3) 0.0520(8) Uani 1 1 d . . .
C5 C 1.0483(4) 0.6667(3) 0.5382(3) 0.0530(8) Uani 1 1 d . . .
N3 N 0.5272(3) 0.1604(2) 0.5852(2) 0.0525(7) Uani 1 1 d . . .
N4 N 0.5748(5) 0.3531(3) 0.6682(3) 0.0859(12) Uani 1 1 d . . .
N5 N 0.5363(3) 0.4201(2) 0.8515(2) 0.0518(7) Uani 1 1 d . . .
N1 N 1.0802(3) 0.5322(3) 0.6878(2) 0.0515(7) Uani 1 1 d . . .
O1 O 1.1589(3) 0.4531(3) 0.7455(2) 0.0745(7) Uani 1 1 d . . .
C7 C 1.1336(3) 0.5891(3) 0.6043(3) 0.0529(8) Uani 1 1 d . . .
C8 C 1.2841(4) 0.5591(5) 0.5917(4) 0.0842(13) Uani 1 1 d . . .
H8A H 1.3219 0.5034 0.6479 0.126 Uiso 1 1 calc R . .
H8B H 1.3414 0.6289 0.5995 0.126 Uiso 1 1 calc R . .
H8C H 1.2854 0.5255 0.5195 0.126 Uiso 1 1 calc R . .
N2 N 0.9131(3) 0.6882(2) 0.5591(2) 0.0548(7) Uani 1 1 d . . .
O2 O 0.8318(3) 0.7589(3) 0.4926(2) 0.0809(8) Uani 1 1 d . . .
C3 C 0.8617(3) 0.6349(3) 0.6453(3) 0.0531(8) Uani 1 1 d . . .
C4 C 0.7136(4) 0.6669(4) 0.6625(4) 0.0796(12) Uani 1 1 d . . .
H4A H 0.6746 0.7234 0.6075 0.119 Uiso 1 1 calc R . .
H4B H 0.7164 0.6999 0.7353 0.119 Uiso 1 1 calc R . .
H4C H 0.6547 0.5979 0.6556 0.119 Uiso 1 1 calc R . .
C9 C 0.5468(3) 0.2475(3) 0.6295(2) 0.0474(7) Uani 1 1 d . . .
C10 C 0.5517(4) 0.3820(3) 0.7679(3) 0.0511(8) Uani 1 1 d . . .
H2W H 0.244(5) 0.027(4) 0.3819(17) 0.106(12) Uiso 1 1 d D . .
H1W H 0.253(5) 0.105(2) 0.485(3) 0.106(12) Uiso 1 1 d D . .

loop_
_atom_site_aniso_label
_atom_site_aniso_U_11
_atom_site_aniso_U_22
_atom_site_aniso_U_33
_atom_site_aniso_U_23
_atom_site_aniso_U_13
_atom_site_aniso_U_12
Co1 0.0444(3) 0.0326(3) 0.0308(3) -0.0001(2) 0.0107(2) 0.0013(2)
C2 0.067(2) 0.083(3) 0.061(2) -0.0015(19) 0.0201(18) -0.011(2)
C6 0.085(3) 0.077(3) 0.077(3) 0.007(2) 0.035(2) 0.009(2)
O3 0.0473(12) 0.0555(13) 0.0462(12) 0.0002(10) 0.0090(9) 0.0059(10)
C1 0.0506(19) 0.0572(19) 0.0503(17) -0.0129(16) 0.0141(14) -0.0072(15)
C5 0.0542(19) 0.0531(19) 0.0540(18) -0.0074(16) 0.0158(14) 0.0012(15)
N3 0.0643(17) 0.0425(15) 0.0524(15) -0.0129(13) 0.0146(12) -0.0017(12)
N4 0.141(3) 0.0623(19) 0.068(2) -0.0341(17) 0.062(2) -0.042(2)
N5 0.0588(16) 0.0544(16) 0.0457(14) -0.0109(13) 0.0186(12) -0.0100(13)
N1 0.0451(15) 0.0635(17) 0.0450(14) -0.0047(13) 0.0044(11) 0.0042(12)
O1 0.0708(17) 0.0943(19) 0.0553(14) 0.0074(14) 0.0001(12) 0.0196(15)
C7 0.0439(17) 0.067(2) 0.0495(17) -0.0064(16) 0.0115(13) 0.0008(15)
C8 0.049(2) 0.129(4) 0.078(3) 0.005(3) 0.0172(19) 0.013(2)
N2 0.0546(16) 0.0518(16) 0.0589(16) -0.0070(13) 0.0117(13) 0.0106(13)
O2 0.090(2) 0.0751(18) 0.0804(18) 0.0104(15) 0.0207(15) 0.0379(16)
C3 0.0459(18) 0.0545(19) 0.0612(19) -0.0114(16) 0.0152(15) 0.0021(15)
C4 0.057(2) 0.081(3) 0.108(3) -0.003(2) 0.035(2) 0.012(2)
C9 0.0554(19) 0.0471(18) 0.0436(16) -0.0068(14) 0.0197(14) -0.0048(14)
C10 0.061(2) 0.0464(17) 0.0508(18) -0.0125(15) 0.0239(15) -0.0156(15)

loop_
_atom_type_symbol
_atom_type_description
_atom_type_scat_dispersion_real
_atom_type_scat_dispersion_imag
_atom_type_scat_source
C C 0.0033 0.0016 'International Tables Vol C Tables 4.2.6.8 and 6.1.1.4'
H H 0.0000 0.0000 'International Tables Vol C Tables 4.2.6.8 and 6.1.1.4'
N N 0.0061 0.0033 'International Tables Vol C Tables 4.2.6.8 and 6.1.1.4'
O O 0.0106 0.0060 'International Tables Vol C Tables 4.2.6.8 and 6.1.1.4'
Co Co 0.3494 0.9721 'International Tables Vol C Tables 4.2.6.8 and 6.1.1.4'

loop_
_geom_angle_atom_site_label_1
_geom_angle_atom_site_label_2
_geom_angle_atom_site_label_3
_geom_angle
_geom_angle_site_symmetry_1
_geom_angle_site_symmetry_3
_geom_angle_publ_flag
O3 Co1 O3 180.00(12) . 3_656 ?
O3 Co1 N3 89.45(10) . 3_656 ?
O3 Co1 N3 90.55(10) 3_656 3_656 ?
O3 Co1 N3 90.55(10) . . ?
O3 Co1 N3 89.45(10) 3_656 . ?
N3 Co1 N3 180.0 3_656 . ?
O3 Co1 N5 90.71(9) . 4_565 ?
O3 Co1 N5 89.29(9) 3_656 4_565 ?
N3 Co1 N5 88.61(11) 3_656 4_565 ?
N3 Co1 N5 91.39(11) . 4_565 ?
O3 Co1 N5 89.29(9) . 2_646 ?
O3 Co1 N5 90.71(9) 3_656 2_646 ?
N3 Co1 N5 91.39(11) 3_656 2_646 ?
N3 Co1 N5 88.61(11) . 2_646 ?
N5 Co1 N5 180.0 4_565 2_646 ?
N1 C1 C3 119.1(3) . . ?
N1 C1 C2 116.5(3) . . ?
C3 C1 C2 124.4(3) . . ?
N2 C5 C7 119.4(3) . . ?
N2 C5 C6 116.3(3) . . ?
C7 C5 C6 124.4(3) . . ?
C9 N3 Co1 177.3(3) . . ?
C9 N4 C10 120.9(3) . . ?
C10 N5 Co1 176.0(3) . 2_656 ?
O1 N1 C1 119.8(3) . . ?
O1 N1 C7 118.8(3) . . ?
C1 N1 C7 121.4(3) . . ?
N1 C7 C5 119.3(3) . . ?
N1 C7 C8 115.9(3) . . ?
C5 C7 C8 124.8(3) . . ?
O2 N2 C5 118.4(3) . . ?
O2 N2 C3 120.2(3) . . ?
C5 N2 C3 121.4(3) . . ?
N2 C3 C1 119.3(3) . . ?
N2 C3 C4 117.0(3) . . ?
C1 C3 C4 123.7(3) . . ?
N3 C9 N4 172.3(3) . . ?
N5 C10 N4 172.0(3) . . ?

loop_
_geom_bond_atom_site_label_1
_geom_bond_atom_site_label_2
_geom_bond_distance
_geom_bond_site_symmetry_2
_geom_bond_publ_flag
Co1 O3 2.097(2) . ?
Co1 O3 2.097(2) 3_656 ?
Co1 N3 2.097(3) 3_656 ?
Co1 N3 2.097(3) . ?
Co1 N5 2.100(2) 4_565 ?
Co1 N5 2.100(2) 2_646 ?
C2 C1 1.489(5) . ?
C6 C5 1.484(5) . ?
C1 N1 1.364(4) . ?
C1 C3 1.378(5) . ?
C5 N2 1.366(4) . ?
C5 C7 1.371(5) . ?
N3 C9 1.131(4) . ?
N4 C9 1.303(4) . ?
N4 C10 1.308(4) . ?
N5 C10 1.137(4) . ?
N5 Co1 2.100(2) 2_656 ?
N1 O1 1.302(4) . ?
N1 C7 1.368(4) . ?
C7 C8 1.497(5) . ?
N2 O2 1.306(4) . ?
N2 C3 1.366(4) . ?
C3 C4 1.495(5) . ?
